data_4037762
loop_
_publ_author_name
'Esteve, Ferran'
'Altava, Belen'
'Bolte, Michael'
'Burguete, Maria Isabel'
'Garcia-Verdugo, Eduardo'
'Luis, Santiago V.'

_publ_section_title
;
 Highly selective anion template effect in the synthesis of constrained
 pseudopeptidic macrocyclic cyclophanes.
;
_journal_name_full 'The Journal of organic chemistry'
_journal_paper_doi 10.1021/acs.joc.9b03048
_journal_year 2019
_chemical_absolute_configuration syn
_chemical_formula_moiety 'C23 H34 N4 O2'
_chemical_formula_sum 'C23 H34 N4 O2'
_chemical_formula_weight 398.54
_space_group_crystal_system orthorhombic
_space_group_IT_number 19
_space_group_name_Hall 'P 2ac 2ab'
_space_group_name_H-M_alt 'P 21 21 21'
_atom_sites_solution_hydrogens mixed
_audit_creation_method SHELXL-2017/1
_cell_angle_alpha 90
_cell_angle_beta 90
_cell_angle_gamma 90
_cell_formula_units_Z 4
_cell_length_a 9.9079(3)
_cell_length_b 14.3041(5)
_cell_length_c 16.0300(6)
_cell_measurement_reflns_used 5926
_cell_measurement_temperature 293(2)
_cell_measurement_theta_max 71.492
_cell_measurement_theta_min 4.08
_cell_volume 2271.83(14)
_computing_cell_refinement CrysAlisPro
_computing_data_collection CrysAlisPro
_computing_data_reduction CrysAlisPro
_computing_structure_refinement 'SHELXL-2017/1 (Sheldrick, 2017)'
_computing_structure_solution 'SHELXT 2014/5 (Sheldrick, 2014)'
_diffrn_ambient_temperature 293(2)
_diffrn_detector_area_resol_mean 10.4051
_diffrn_measured_fraction_theta_full 1.000
_diffrn_measured_fraction_theta_max 1.000
_diffrn_measurement_device_type SuperNova
_diffrn_measurement_method 'w\ scans'
_diffrn_radiation_type CuK\a
_diffrn_radiation_wavelength 1.54184
_diffrn_reflns_av_R_equivalents 0.0340
_diffrn_reflns_av_unetI/netI 0.0222
_diffrn_reflns_Laue_measured_fraction_full 1.000
_diffrn_reflns_Laue_measured_fraction_max 1.000
_diffrn_reflns_limit_h_max 11
_diffrn_reflns_limit_h_min -10
_diffrn_reflns_limit_k_max 17
_diffrn_reflns_limit_k_min -17
_diffrn_reflns_limit_l_max 19
_diffrn_reflns_limit_l_min -18
_diffrn_reflns_number 20119
_diffrn_reflns_point_group_measured_fraction_full 1.000
_diffrn_reflns_point_group_measured_fraction_max 1.000
_diffrn_reflns_theta_full 66.593
_diffrn_reflns_theta_max 66.593
_diffrn_reflns_theta_min 4.142
_exptl_absorpt_coefficient_mu 0.597
_exptl_absorpt_correction_T_max 1.000
_exptl_absorpt_correction_T_min 0.612
_exptl_absorpt_correction_type gaussian
_exptl_absorpt_process_details
;
CrysAlisPro 1.171.39.46 (Rigaku Oxford Diffraction, 2018)
Numerical absorption correction based on gaussian integration over
			a multifaceted crystal model
Empirical absorption correction using spherical harmonics,
 implemented in SCALE3 ABSPACK scaling algorithm.
;
_exptl_crystal_colour Colourless
_exptl_crystal_density_diffrn 1.165
_exptl_crystal_description Fiber
_exptl_crystal_F_000 864
_exptl_crystal_size_max 0.332
_exptl_crystal_size_mid 0.104
_exptl_crystal_size_min 0.065
_refine_diff_density_max 0.530
_refine_diff_density_min -0.268
_refine_diff_density_rms 0.040
_refine_ls_abs_structure_details
;
 Flack x determined using 1217 quotients [(I+)-(I-)]/[(I+)+(I-)]
 (Parsons, Flack and Wagner, Acta Cryst. B69 (2013) 249-259).
;
_refine_ls_abs_structure_Flack -0.15(15)
_refine_ls_extinction_method none
_refine_ls_goodness_of_fit_ref 1.052
_refine_ls_hydrogen_treatment mixed
_refine_ls_matrix_type full
_refine_ls_number_parameters 270
_refine_ls_number_reflns 4007
_refine_ls_number_restraints 2
_refine_ls_restrained_S_all 1.052
_refine_ls_R_factor_all 0.0675
_refine_ls_R_factor_gt 0.0553
_refine_ls_shift/su_max 0.000
_refine_ls_shift/su_mean 0.000
_refine_ls_structure_factor_coef Fsqd
_refine_ls_weighting_details 'w=1/[\s^2^(Fo^2^)+(0.1013P)^2^+0.3769P] where P=(Fo^2^+2Fc^2^)/3'
_refine_ls_weighting_scheme calc
_refine_ls_wR_factor_gt 0.1537
_refine_ls_wR_factor_ref 0.1674
_reflns_Friedel_coverage 0.753
_reflns_Friedel_fraction_full 1.000
_reflns_Friedel_fraction_max 1.000
_reflns_number_gt 3269
_reflns_number_total 4007
_reflns_threshold_expression 'I > 2\s(I)'
_cod_data_source_file jo9b03048_si_003.cif
_cod_data_source_block str2059_a
_cod_database_code 4037762
_shelx_shelxl_version_number 2017/1
_shelx_space_group_comment
;
The symmetry employed for this shelxl refinement is uniquely defined
by the following loop, which should always be used as a source of
symmetry information in preference to the above space-group names.
They are only intended as comments.
;
_shelx_estimated_absorpt_t_min 0.826
_shelx_estimated_absorpt_t_max 0.962

loop_
_space_group_symop_operation_xyz
'x, y, z'
'-x+1/2, -y, z+1/2'
'-x, y+1/2, -z+1/2'
'x+1/2, -y+1/2, -z'

loop_
_atom_site_label
_atom_site_type_symbol
_atom_site_fract_x
_atom_site_fract_y
_atom_site_fract_z
_atom_site_U_iso_or_equiv
_atom_site_adp_type
_atom_site_occupancy
_atom_site_site_symmetry_order
_atom_site_calc_flag
_atom_site_refinement_flags_posn
_atom_site_refinement_flags_adp
O1B O 0.3154(3) 0.7341(2) 0.6463(2) 0.0749(9) Uani 1 1 d . .
O1A O 0.3215(3) 0.7498(3) 0.3195(2) 0.0759(9) Uani 1 1 d . .
N1B N 0.5375(3) 0.7590(2) 0.6440(2) 0.0542(7) Uani 1 1 d D .
N2B N 0.4774(3) 0.5425(2) 0.6889(2) 0.0623(9) Uani 1 1 d . .
N2A N 0.5120(4) 0.5837(2) 0.2623(2) 0.0636(9) Uani 1 1 d . .
N1A N 0.5357(4) 0.7941(3) 0.3466(3) 0.0725(11) Uani 1 1 d D .
C3A C 0.4429(4) 0.7451(3) 0.3040(2) 0.0568(9) Uani 1 1 d . .
C12 C 0.6410(4) 0.5490(3) 0.4785(3) 0.0558(9) Uani 1 1 d . .
H12 H 0.734080 0.556544 0.481827 0.067 Uiso 1 1 calc R U
C11B C 0.5639(4) 0.5367(2) 0.5495(3) 0.0538(9) Uani 1 1 d . .
C13 C 0.3610(4) 0.5216(3) 0.4680(3) 0.0590(10) Uani 1 1 d . .
H13 H 0.268791 0.510179 0.464350 0.071 Uiso 1 1 calc R U
C11A C 0.5754(4) 0.5496(3) 0.4020(3) 0.0557(9) Uani 1 1 d . .
C4A C 0.4976(4) 0.6812(3) 0.2358(2) 0.0562(9) Uani 1 1 d . .
H4A H 0.588591 0.703600 0.222549 0.067 Uiso 1 1 calc R U
C10A C 0.4365(4) 0.5373(3) 0.3971(3) 0.0586(10) Uani 1 1 d . .
C3B C 0.4294(4) 0.7133(3) 0.6707(3) 0.0560(9) Uani 1 1 d . .
C4B C 0.4488(4) 0.6310(3) 0.7314(3) 0.0582(10) Uani 1 1 d . .
H4B H 0.360381 0.622028 0.757585 0.070 Uiso 1 1 calc R U
C10B C 0.4253(4) 0.5232(3) 0.5448(3) 0.0555(9) Uani 1 1 d . .
C2B C 0.5294(4) 0.8295(3) 0.5807(3) 0.0628(10) Uani 1 1 d . .
H2B1 H 0.603674 0.873085 0.586883 0.075 Uiso 1 1 calc R U
H2B2 H 0.445621 0.863947 0.586496 0.075 Uiso 1 1 calc R U
C9B C 0.6053(4) 0.5372(3) 0.6402(3) 0.0610(10) Uani 1 1 d . .
H9B1 H 0.654619 0.480690 0.653935 0.073 Uiso 1 1 calc R U
H9B2 H 0.662237 0.590764 0.652123 0.073 Uiso 1 1 calc R U
C9A C 0.6307(5) 0.5640(3) 0.3158(3) 0.0652(11) Uani 1 1 d . .
H9A1 H 0.693280 0.616098 0.314886 0.078 Uiso 1 1 calc R U
H9A2 H 0.677315 0.508322 0.296690 0.078 Uiso 1 1 calc R U
C5A C 0.4142(5) 0.6917(3) 0.1563(3) 0.0696(11) Uani 1 1 d . .
H5A H 0.320604 0.675615 0.169813 0.084 Uiso 1 1 calc R U
C8B C 0.3702(5) 0.5114(3) 0.6315(3) 0.0658(11) Uani 1 1 d . .
H8B1 H 0.289606 0.549068 0.638919 0.079 Uiso 1 1 calc R U
H8B2 H 0.347441 0.446487 0.641835 0.079 Uiso 1 1 calc R U
C5B C 0.5452(5) 0.6523(3) 0.8037(3) 0.0652(11) Uani 1 1 d . .
H5B H 0.635624 0.662281 0.780478 0.078 Uiso 1 1 calc R U
C8A C 0.3949(5) 0.5426(3) 0.3064(3) 0.0680(12) Uani 1 1 d . .
H8A1 H 0.374847 0.480816 0.284744 0.082 Uiso 1 1 calc R U
H8A2 H 0.315721 0.581786 0.299823 0.082 Uiso 1 1 calc R U
C7B C 0.5517(6) 0.5692(4) 0.8632(3) 0.0837(14) Uani 1 1 d . .
H7B1 H 0.578503 0.514342 0.832984 0.126 Uiso 1 1 calc R U
H7B2 H 0.616241 0.581840 0.906416 0.126 Uiso 1 1 calc R U
H7B3 H 0.464424 0.559260 0.887627 0.126 Uiso 1 1 calc R U
C2A C 0.5107(5) 0.8449(3) 0.4219(3) 0.0734(12) Uani 1 1 d . .
H2A1 H 0.418090 0.866818 0.422834 0.088 Uiso 1 1 calc R U
H2A2 H 0.569879 0.898897 0.424780 0.088 Uiso 1 1 calc R U
C6B C 0.5033(7) 0.7403(4) 0.8489(3) 0.0897(15) Uani 1 1 d . .
H6B1 H 0.500013 0.791402 0.810144 0.134 Uiso 1 1 calc R U
H6B2 H 0.415728 0.731378 0.873242 0.134 Uiso 1 1 calc R U
H6B3 H 0.567544 0.753958 0.892031 0.134 Uiso 1 1 calc R U
C1 C 0.5355(6) 0.7833(4) 0.4932(3) 0.0849(16) Uani 1 1 d . .
H1A H 0.623994 0.755269 0.486410 0.102 Uiso 1 1 calc R U
H1B H 0.469740 0.733090 0.491608 0.102 Uiso 1 1 calc R U
C6A C 0.4160(7) 0.7920(4) 0.1249(4) 0.0934(17) Uani 1 1 d . .
H6A1 H 0.385719 0.833127 0.168356 0.140 Uiso 1 1 calc R U
H6A2 H 0.506182 0.808660 0.108827 0.140 Uiso 1 1 calc R U
H6A3 H 0.357123 0.797570 0.077554 0.140 Uiso 1 1 calc R U
C7A C 0.4618(9) 0.6256(5) 0.0884(4) 0.110(2) Uani 1 1 d . .
H7A1 H 0.460290 0.562601 0.108960 0.166 Uiso 1 1 calc R U
H7A2 H 0.403106 0.630672 0.040951 0.166 Uiso 1 1 calc R U
H7A3 H 0.552166 0.641762 0.072224 0.166 Uiso 1 1 calc R U
H1NB H 0.621(2) 0.746(3) 0.660(3) 0.065(13) Uiso 1 1 d D .
H1NA H 0.622(2) 0.778(4) 0.336(3) 0.086(16) Uiso 1 1 d D .

loop_
_atom_site_aniso_label
_atom_site_aniso_U_11
_atom_site_aniso_U_22
_atom_site_aniso_U_33
_atom_site_aniso_U_23
_atom_site_aniso_U_13
_atom_site_aniso_U_12
O1B 0.0331(14) 0.084(2) 0.107(2) 0.0122(19) -0.0032(15) 0.0032(13)
O1A 0.0329(14) 0.112(3) 0.0825(19) -0.0017(19) 0.0028(13) 0.0048(15)
N1B 0.0330(15) 0.0621(17) 0.0676(19) 0.0045(15) -0.0032(14) -0.0015(13)
N2B 0.0463(18) 0.0659(19) 0.075(2) 0.0030(16) 0.0025(16) -0.0022(15)
N2A 0.0537(19) 0.066(2) 0.071(2) 0.0010(16) -0.0006(18) -0.0070(16)
N1A 0.041(2) 0.097(3) 0.080(2) -0.026(2) -0.0069(17) 0.0128(17)
C3A 0.0352(19) 0.075(2) 0.061(2) -0.0032(19) -0.0022(16) 0.0021(18)
C12 0.0380(18) 0.055(2) 0.075(3) -0.0040(18) 0.0003(18) 0.0053(16)
C11B 0.0406(18) 0.0469(19) 0.074(2) -0.0003(17) -0.0006(18) 0.0037(16)
C13 0.044(2) 0.052(2) 0.082(3) 0.0037(19) -0.005(2) -0.0081(16)
C11A 0.044(2) 0.0511(19) 0.072(2) -0.0007(18) -0.0005(18) 0.0026(16)
C4A 0.0462(19) 0.062(2) 0.060(2) -0.0027(16) 0.0044(18) -0.0081(18)
C10A 0.049(2) 0.054(2) 0.072(3) 0.0037(18) -0.0053(19) -0.0053(18)
C3B 0.035(2) 0.060(2) 0.072(2) -0.0036(17) 0.0027(17) 0.0001(16)
C4B 0.0383(19) 0.066(2) 0.071(2) 0.0059(19) 0.0095(18) -0.0045(17)
C10B 0.0438(19) 0.0494(19) 0.073(2) 0.0069(17) 0.0004(18) -0.0027(16)
C2B 0.055(2) 0.063(2) 0.070(2) 0.0076(19) 0.001(2) 0.0053(19)
C9B 0.043(2) 0.065(2) 0.075(3) 0.000(2) 0.0001(19) 0.0071(18)
C9A 0.052(2) 0.068(2) 0.076(3) 0.002(2) -0.001(2) 0.0016(19)
C5A 0.073(3) 0.075(3) 0.060(3) 0.001(2) -0.005(2) -0.012(2)
C8B 0.051(2) 0.064(2) 0.083(3) 0.004(2) 0.001(2) -0.0147(19)
C5B 0.056(2) 0.078(3) 0.062(2) 0.007(2) 0.0059(19) -0.003(2)
C8A 0.058(3) 0.068(2) 0.078(3) 0.009(2) -0.009(2) -0.016(2)
C7B 0.093(4) 0.092(3) 0.066(3) 0.016(2) 0.007(3) 0.010(3)
C2A 0.064(3) 0.073(3) 0.084(3) -0.008(2) -0.003(2) 0.011(2)
C6B 0.107(4) 0.087(3) 0.075(3) -0.007(3) 0.000(3) -0.005(3)
C1 0.093(4) 0.078(3) 0.084(3) 0.004(2) 0.022(3) 0.027(3)
C6A 0.105(4) 0.092(4) 0.083(3) 0.017(3) -0.004(3) -0.005(3)
C7A 0.164(7) 0.104(4) 0.063(3) -0.016(3) -0.007(4) -0.004(4)

loop_
_atom_type_symbol
_atom_type_description
_atom_type_scat_dispersion_real
_atom_type_scat_dispersion_imag
_atom_type_scat_source
C C 0.0181 0.0091 'International Tables Vol C Tables 4.2.6.8 and 6.1.1.4'
H H 0.0000 0.0000 'International Tables Vol C Tables 4.2.6.8 and 6.1.1.4'
N N 0.0311 0.0180 'International Tables Vol C Tables 4.2.6.8 and 6.1.1.4'
O O 0.0492 0.0322 'International Tables Vol C Tables 4.2.6.8 and 6.1.1.4'

loop_
_geom_angle_atom_site_label_1
_geom_angle_atom_site_label_2
_geom_angle_atom_site_label_3
_geom_angle
C3B N1B C2B 122.1(3)
C3B N1B H1NB 124(3)
C2B N1B H1NB 114(3)
C4B N2B C8B 114.3(3)
C4B N2B C9B 116.8(3)
C8B N2B C9B 105.7(3)
C4A N2A C8A 116.2(4)
C4A N2A C9A 115.3(3)
C8A N2A C9A 105.7(3)
C3A N1A C2A 125.2(4)
C3A N1A H1NA 115(4)
C2A N1A H1NA 117(4)
O1A C3A N1A 122.6(4)
O1A C3A C4A 121.6(4)
N1A C3A C4A 115.7(3)
C11B C12 C11A 118.0(3)
C11B C12 H12 121.0
C11A C12 H12 121.0
C12 C11B C10B 121.2(4)
C12 C11B C9B 130.0(4)
C10B C11B C9B 108.8(4)
C10A C13 C10B 118.7(4)
C10A C13 H13 120.7
C10B C13 H13 120.7
C12 C11A C10A 120.8(4)
C12 C11A C9A 130.1(4)
C10A C11A C9A 109.1(4)
N2A C4A C5A 112.9(3)
N2A C4A C3A 113.4(3)
C5A C4A C3A 110.3(4)
N2A C4A H4A 106.6
C5A C4A H4A 106.6
C3A C4A H4A 106.6
C13 C10A C11A 120.8(4)
C13 C10A C8A 130.7(4)
C11A C10A C8A 108.5(4)
O1B C3B N1B 121.2(4)
O1B C3B C4B 120.1(4)
N1B C3B C4B 118.7(3)
N2B C4B C5B 113.8(3)
N2B C4B C3B 113.0(3)
C5B C4B C3B 113.8(3)
N2B C4B H4B 105.0
C5B C4B H4B 105.0
C3B C4B H4B 105.0
C13 C10B C11B 120.4(4)
C13 C10B C8B 130.7(4)
C11B C10B C8B 108.9(4)
N1B C2B C1 109.8(4)
N1B C2B H2B1 109.7
C1 C2B H2B1 109.7
N1B C2B H2B2 109.7
C1 C2B H2B2 109.7
H2B1 C2B H2B2 108.2
N2B C9B C11B 105.9(3)
N2B C9B H9B1 110.6
C11B C9B H9B1 110.6
N2B C9B H9B2 110.6
C11B C9B H9B2 110.6
H9B1 C9B H9B2 108.7
N2A C9A C11A 105.6(3)
N2A C9A H9A1 110.6
C11A C9A H9A1 110.6
N2A C9A H9A2 110.6
C11A C9A H9A2 110.6
H9A1 C9A H9A2 108.8
C7A C5A C6A 110.2(5)
C7A C5A C4A 111.7(5)
C6A C5A C4A 111.4(4)
C7A C5A H5A 107.8
C6A C5A H5A 107.8
C4A C5A H5A 107.8
N2B C8B C10B 106.3(3)
N2B C8B H8B1 110.5
C10B C8B H8B1 110.5
N2B C8B H8B2 110.5
C10B C8B H8B2 110.5
H8B1 C8B H8B2 108.7
C6B C5B C7B 111.1(4)
C6B C5B C4B 110.9(4)
C7B C5B C4B 110.1(4)
C6B C5B H5B 108.2
C7B C5B H5B 108.2
C4B C5B H5B 108.2
N2A C8A C10A 105.4(3)
N2A C8A H8A1 110.7
C10A C8A H8A1 110.7
N2A C8A H8A2 110.7
C10A C8A H8A2 110.7
H8A1 C8A H8A2 108.8
C5B C7B H7B1 109.5
C5B C7B H7B2 109.5
H7B1 C7B H7B2 109.5
C5B C7B H7B3 109.5
H7B1 C7B H7B3 109.5
H7B2 C7B H7B3 109.5
N1A C2A C1 108.8(4)
N1A C2A H2A1 109.9
C1 C2A H2A1 109.9
N1A C2A H2A2 109.9
C1 C2A H2A2 109.9
H2A1 C2A H2A2 108.3
C5B C6B H6B1 109.5
C5B C6B H6B2 109.5
H6B1 C6B H6B2 109.5
C5B C6B H6B3 109.5
H6B1 C6B H6B3 109.5
H6B2 C6B H6B3 109.5
C2A C1 C2B 116.3(4)
C2A C1 H1A 108.2
C2B C1 H1A 108.2
C2A C1 H1B 108.2
C2B C1 H1B 108.2
H1A C1 H1B 107.4
C5A C6A H6A1 109.5
C5A C6A H6A2 109.5
H6A1 C6A H6A2 109.5
C5A C6A H6A3 109.5
H6A1 C6A H6A3 109.5
H6A2 C6A H6A3 109.5
C5A C7A H7A1 109.5
C5A C7A H7A2 109.5
H7A1 C7A H7A2 109.5
C5A C7A H7A3 109.5
H7A1 C7A H7A3 109.5
H7A2 C7A H7A3 109.5

loop_
_geom_bond_atom_site_label_1
_geom_bond_atom_site_label_2
_geom_bond_distance
O1B C3B 1.232(5)
O1A C3A 1.230(5)
N1B C3B 1.326(5)
N1B C2B 1.433(5)
N1B H1NB 0.888(14)
N2B C4B 1.465(6)
N2B C8B 1.474(6)
N2B C9B 1.491(5)
N2A C4A 1.464(5)
N2A C8A 1.479(6)
N2A C9A 1.482(6)
N1A C3A 1.342(5)
N1A C2A 1.431(6)
N1A H1NA 0.898(14)
C3A C4A 1.526(6)
C12 C11B 1.382(6)
C12 C11A 1.388(6)
C12 H12 0.9300
C11B C10B 1.389(6)
C11B C9B 1.510(6)
C13 C10A 1.378(6)
C13 C10B 1.386(6)
C13 H13 0.9300
C11A C10A 1.390(6)
C11A C9A 1.501(6)
C4A C5A 1.525(6)
C4A H4A 0.9800
C10A C8A 1.514(6)
C3B C4B 1.539(6)
C4B C5B 1.533(6)
C4B H4B 0.9800
C10B C8B 1.504(7)
C2B C1 1.551(7)
C2B H2B1 0.9700
C2B H2B2 0.9700
C9B H9B1 0.9700
C9B H9B2 0.9700
C9A H9A1 0.9700
C9A H9A2 0.9700
C5A C7A 1.518(8)
C5A C6A 1.521(7)
C5A H5A 0.9800
C8B H8B1 0.9700
C8B H8B2 0.9700
C5B C6B 1.510(7)
C5B C7B 1.525(6)
C5B H5B 0.9800
C8A H8A1 0.9700
C8A H8A2 0.9700
C7B H7B1 0.9600
C7B H7B2 0.9600
C7B H7B3 0.9600
C2A C1 1.464(7)
C2A H2A1 0.9700
C2A H2A2 0.9700
C6B H6B1 0.9600
C6B H6B2 0.9600
C6B H6B3 0.9600
C1 H1A 0.9700
C1 H1B 0.9700
C6A H6A1 0.9600
C6A H6A2 0.9600
C6A H6A3 0.9600
C7A H7A1 0.9600
C7A H7A2 0.9600
C7A H7A3 0.9600

loop_
_geom_hbond_atom_site_label_D
_geom_hbond_atom_site_label_H
_geom_hbond_atom_site_label_A
_geom_hbond_distance_DH
_geom_hbond_distance_HA
_geom_hbond_distance_DA
_geom_hbond_angle_DHA
_geom_hbond_site_symmetry_A
_geom_hbond_publ_flag
C9A H9A1 O1B 0.97 2.54 3.473(6) 161.8 4_566 yes
C8B H8B1 O1B 0.97 2.66 3.240(6) 118.6 . yes
C8A H8A2 O1A 0.97 2.42 3.059(6) 122.6 . yes
N1B H1NB O1A 0.888(14) 2.013(19) 2.877(4) 164(4) 4_566 yes
N1A H1NA O1B 0.898(14) 1.95(2) 2.803(4) 158(5) 4_566 yes
